data_4503485
loop_
_publ_author_name
'Bai, Zheng-Shuai'
'Qi, Zhao-Peng'
'Lu, Yi'
'Yuan, Qing'
'Sun, Wei-Yin'

_publ_section_title
;
 Novel Inorganic--Organic Hybrid Frameworks of Manganese(II): Syntheses,
 Crystal Structures, and Physical Properties
;
_journal_issue 6
_journal_name_full 'Crystal Growth &amp; Design'
_journal_page_first 1924
_journal_paper_doi 10.1021/cg7011952
_journal_volume 8
_journal_year 2008
_chemical_formula_moiety 'C7 H4 Mn N O5'
_chemical_formula_sum 'C7 H4 Mn N O5'
_chemical_formula_weight 237.05
_chemical_name_systematic
; 
 ? 
;
_space_group_IT_number 14
_symmetry_cell_setting monoclinic
_symmetry_space_group_name_Hall '-P 2yn'
_symmetry_space_group_name_H-M 'P 1 21/n 1'
_atom_sites_solution_hydrogens geom
_atom_sites_solution_primary direct
_atom_sites_solution_secondary difmap
_audit_creation_method SHELXL-97
_cell_angle_alpha 90.00
_cell_angle_beta 104.346(4)
_cell_angle_gamma 90.00
_cell_formula_units_Z 4
_cell_length_a 11.226(2)
_cell_length_b 5.4620(11)
_cell_length_c 12.886(3)
_cell_measurement_reflns_used 1910
_cell_measurement_temperature 293(2)
_cell_measurement_theta_max 28.27
_cell_measurement_theta_min 2.77
_cell_volume 765.5(3)
_computing_cell_refinement 'Saintplus (Bruker.2000)'
_computing_data_collection 'Smart (Bruker,2000)'
_computing_data_reduction 'Saintplus (Bruker.2000)'
_computing_structure_refinement 'SHELXL-97 (Sheldrick, 1997)'
_computing_structure_solution 'SHELXS-97 (Sheldrick, 1990)'
_diffrn_ambient_temperature 293(2)
_diffrn_measured_fraction_theta_full 0.999
_diffrn_measured_fraction_theta_max 0.999
_diffrn_measurement_device_type 'Bruker Smart Apex. CCD'
_diffrn_measurement_method 'omega and phi scans'
_diffrn_radiation_monochromator graphite
_diffrn_radiation_source 'fine-focus sealed tube'
_diffrn_radiation_type MoK\a
_diffrn_radiation_wavelength 0.71073
_diffrn_reflns_av_R_equivalents 0.0432
_diffrn_reflns_av_sigmaI/netI 0.0381
_diffrn_reflns_limit_h_max 13
_diffrn_reflns_limit_h_min -8
_diffrn_reflns_limit_k_max 6
_diffrn_reflns_limit_k_min -6
_diffrn_reflns_limit_l_max 12
_diffrn_reflns_limit_l_min -15
_diffrn_reflns_number 3597
_diffrn_reflns_theta_full 25.00
_diffrn_reflns_theta_max 25.00
_diffrn_reflns_theta_min 2.16
_exptl_absorpt_coefficient_mu 1.716
_exptl_absorpt_correction_T_max 0.76
_exptl_absorpt_correction_T_min 0.67
_exptl_absorpt_correction_type multi-scan
_exptl_absorpt_process_details 'SADBAS (Bruker,2000)'
_exptl_crystal_colour cuticolor
_exptl_crystal_density_diffrn 2.039
_exptl_crystal_density_method 'not measured'
_exptl_crystal_description block
_exptl_crystal_F_000 464
_exptl_crystal_size_max 0.23
_exptl_crystal_size_mid 0.22
_exptl_crystal_size_min 0.15
_refine_diff_density_max 0.378
_refine_diff_density_min -0.300
_refine_diff_density_rms 0.085
_refine_ls_extinction_method none
_refine_ls_goodness_of_fit_ref 1.001
_refine_ls_hydrogen_treatment constr
_refine_ls_matrix_type full
_refine_ls_number_parameters 127
_refine_ls_number_reflns 1349
_refine_ls_number_restraints 0
_refine_ls_restrained_S_all 1.001
_refine_ls_R_factor_all 0.0343
_refine_ls_R_factor_gt 0.0314
_refine_ls_shift/su_max 0.001
_refine_ls_shift/su_mean 0.000
_refine_ls_structure_factor_coef Fsqd
_refine_ls_weighting_details 'calc w=1/[\s^2^(Fo^2^)+(0.0580P)^2^] where P=(Fo^2^+2Fc^2^)/3'
_refine_ls_weighting_scheme calc
_refine_ls_wR_factor_gt 0.0857
_refine_ls_wR_factor_ref 0.0885
_reflns_number_gt 1250
_reflns_number_total 1349
_reflns_threshold_expression >2sigma(I)
_cod_data_source_file cg7011952-file003.cif
_cod_data_source_block 3
_cod_depositor_comments
;
The following automatic conversions were performed:

'_symmetry_cell_setting' value 'Monoclinic' changed to 'monoclinic'
according to /home/saulius/struct/CIF-dictionaries/cif_core.dic
dictionary named 'cif_core.dic' version 2.4.1 from 2010-06-29.

Automatic conversion script
Id: cif_fix_values 1715 2011-07-08 13:25:40Z adriana 
;
_cod_original_sg_symbol_Hall '-P 2yn '
_cod_original_sg_symbol_H-M 'P2(1)/n  '
_cod_database_code 4503485

loop_
_symmetry_equiv_pos_as_xyz
'x, y, z'
'-x+1/2, y+1/2, -z+1/2'
'-x, -y, -z'
'x-1/2, -y-1/2, z-1/2'

loop_
_atom_site_label
_atom_site_type_symbol
_atom_site_fract_x
_atom_site_fract_y
_atom_site_fract_z
_atom_site_U_iso_or_equiv
_atom_site_adp_type
_atom_site_occupancy
_atom_site_symmetry_multiplicity
_atom_site_calc_flag
_atom_site_refinement_flags
Mn1 Mn 0.92201(3) 0.25809(6) 0.91166(3) 0.01979(18) Uani 1 1 d .
O1 O 1.16103(19) -0.3362(4) 0.84137(15) 0.0382(5) Uani 1 1 d .
O1W O 0.88604(14) 0.5963(3) 1.00886(13) 0.0249(4) Uani 1 1 d .
H1WA H 0.8293 0.6832 0.9701 0.030 Uiso 1 1 d R
H1WB H 0.8640 0.5481 1.0640 0.030 Uiso 1 1 d R
O2 O 1.04882(15) -0.1059(3) 0.92432(12) 0.0240(4) Uani 1 1 d .
O3 O 0.74234(16) 0.5542(4) 0.60836(13) 0.0326(5) Uani 1 1 d .
O4 O 0.82884(16) 0.5365(3) 0.78498(13) 0.0257(4) Uani 1 1 d .
N1 N 0.96404(17) 0.1615(4) 0.75606(15) 0.0196(4) Uani 1 1 d .
C1 C 1.0357(2) -0.0266(5) 0.74403(18) 0.0221(5) Uani 1 1 d .
C2 C 1.0526(2) -0.0938(5) 0.64587(19) 0.0272(6) Uani 1 1 d .
H2 H 1.1038 -0.2246 0.6407 0.033 Uiso 1 1 calc R
C3 C 0.9929(2) 0.0342(5) 0.55410(18) 0.0233(6) Uani 1 1 d .
C4 C 0.9183(2) 0.2287(4) 0.5681(2) 0.0244(6) Uani 1 1 d .
H4 H 0.8770 0.3209 0.5095 0.029 Uiso 1 1 calc R
C5 C 0.9059(2) 0.2839(5) 0.6693(2) 0.0210(6) Uani 1 1 d .
C6 C 1.0885(2) -0.1690(5) 0.84479(19) 0.0233(6) Uani 1 1 d .
C7 C 0.8185(2) 0.4772(4) 0.69033(18) 0.0222(5) Uani 1 1 d .

loop_
_atom_site_aniso_label
_atom_site_aniso_U_11
_atom_site_aniso_U_22
_atom_site_aniso_U_33
_atom_site_aniso_U_23
_atom_site_aniso_U_13
_atom_site_aniso_U_12
Mn1 0.0233(3) 0.0222(3) 0.0133(3) -0.00121(13) 0.00358(18) -0.00331(14)
O1 0.0468(13) 0.0426(12) 0.0300(11) 0.0133(10) 0.0184(9) 0.0251(10)
O1W 0.0251(9) 0.0258(10) 0.0219(9) 0.0033(7) 0.0021(7) 0.0030(7)
O2 0.0315(10) 0.0257(10) 0.0157(9) 0.0007(7) 0.0074(7) 0.0015(7)
O3 0.0349(10) 0.0432(12) 0.0184(9) 0.0033(8) 0.0041(8) 0.0215(9)
O4 0.0317(10) 0.0282(10) 0.0171(9) -0.0018(7) 0.0060(7) 0.0082(7)
N1 0.0200(10) 0.0231(11) 0.0157(10) 0.0007(9) 0.0047(8) 0.0032(9)
C1 0.0240(13) 0.0252(14) 0.0177(12) 0.0022(10) 0.0064(10) 0.0027(10)
C2 0.0342(14) 0.0298(14) 0.0203(13) 0.0034(11) 0.0117(11) 0.0124(11)
C3 0.0242(13) 0.0302(14) 0.0173(13) 0.0018(10) 0.0083(10) 0.0050(10)
C4 0.0254(15) 0.0305(15) 0.0165(13) 0.0046(10) 0.0036(11) 0.0074(10)
C5 0.0209(13) 0.0257(14) 0.0162(13) 0.0008(9) 0.0040(10) 0.0050(10)
C6 0.0257(14) 0.0269(14) 0.0166(13) 0.0029(11) 0.0040(10) 0.0015(11)
C7 0.0221(12) 0.0251(14) 0.0204(13) 0.0031(10) 0.0069(10) 0.0041(10)

loop_
_atom_type_symbol
_atom_type_description
_atom_type_scat_dispersion_real
_atom_type_scat_dispersion_imag
_atom_type_scat_source
C C 0.0033 0.0016 'International Tables Vol C Tables 4.2.6.8 and 6.1.1.4'
H H 0.0000 0.0000 'International Tables Vol C Tables 4.2.6.8 and 6.1.1.4'
N N 0.0061 0.0033 'International Tables Vol C Tables 4.2.6.8 and 6.1.1.4'
O O 0.0106 0.0060 'International Tables Vol C Tables 4.2.6.8 and 6.1.1.4'
Mn Mn 0.3368 0.7283 'International Tables Vol C Tables 4.2.6.8 and 6.1.1.4'

loop_
_geom_angle_atom_site_label_1
_geom_angle_atom_site_label_2
_geom_angle_atom_site_label_3
_geom_angle
_geom_angle_site_symmetry_1
_geom_angle_site_symmetry_3
O3 Mn1 O2 80.64(6) 2_646 3_757
O3 Mn1 N1 97.93(7) 2_646 .
O2 Mn1 N1 138.80(7) 3_757 .
O3 Mn1 O4 91.84(7) 2_646 .
O2 Mn1 O4 149.65(6) 3_757 .
N1 Mn1 O4 71.17(7) . .
O3 Mn1 O1W 159.09(7) 2_646 3_767
O2 Mn1 O1W 78.66(6) 3_757 3_767
N1 Mn1 O1W 95.68(7) . 3_767
O4 Mn1 O1W 107.58(6) . 3_767
O3 Mn1 O1W 102.80(7) 2_646 .
O2 Mn1 O1W 77.79(6) 3_757 .
N1 Mn1 O1W 140.86(7) . .
O4 Mn1 O1W 75.29(6) . .
O1W Mn1 O1W 75.66(6) 3_767 .
O3 Mn1 O2 93.22(7) 2_646 .
O2 Mn1 O2 71.54(6) 3_757 .
N1 Mn1 O2 67.42(6) . .
O4 Mn1 O2 138.59(6) . .
O1W Mn1 O2 77.46(6) 3_767 .
O1W Mn1 O2 142.43(6) . .
Mn1 O1W Mn1 104.34(6) 3_767 .
Mn1 O1W H1WA 123.7 3_767 .
Mn1 O1W H1WA 109.4 . .
Mn1 O1W H1WB 99.8 3_767 .
Mn1 O1W H1WB 109.3 . .
H1WA O1W H1WB 109.5 . .
C6 O2 Mn1 132.26(16) . 3_757
C6 O2 Mn1 119.22(16) . .
Mn1 O2 Mn1 108.46(6) 3_757 .
C7 O3 Mn1 132.11(15) . 2_656
C7 O4 Mn1 116.35(15) . .
C5 N1 C1 118.3(2) . .
C5 N1 Mn1 117.91(16) . .
C1 N1 Mn1 123.53(16) . .
N1 C1 C2 122.4(2) . .
N1 C1 C6 114.7(2) . .
C2 C1 C6 122.8(2) . .
C1 C2 C3 120.0(2) . .
C1 C2 H2 120.0 . .
C3 C2 H2 120.0 . .
C4 C3 C2 116.8(2) . .
C4 C3 C3 121.3(3) . 3_756
C2 C3 C3 121.9(3) . 3_756
C5 C4 C3 119.6(2) . .
C5 C4 H4 120.2 . .
C3 C4 H4 120.2 . .
N1 C5 C4 122.9(2) . .
N1 C5 C7 114.0(2) . .
C4 C5 C7 123.0(2) . .
O1 C6 O2 126.9(2) . .
O1 C6 C1 118.4(2) . .
O2 C6 C1 114.6(2) . .
O4 C7 O3 128.2(2) . .
O4 C7 C5 116.9(2) . .
O3 C7 C5 114.8(2) . .

loop_
_geom_bond_atom_site_label_1
_geom_bond_atom_site_label_2
_geom_bond_distance
_geom_bond_site_symmetry_2
Mn1 O3 2.1154(17) 2_646
Mn1 O2 2.2187(16) 3_757
Mn1 N1 2.234(2) .
Mn1 O4 2.2857(17) .
Mn1 O1W 2.2873(16) 3_767
Mn1 O1W 2.3227(18) .
Mn1 O2 2.4271(17) .
O1 C6 1.231(3) .
O1W Mn1 2.2873(16) 3_767
O1W H1WA 0.8500 .
O1W H1WB 0.8501 .
O2 C6 1.263(3) .
O2 Mn1 2.2187(16) 3_757
O3 C7 1.255(3) .
O3 Mn1 2.1154(17) 2_656
O4 C7 1.239(3) .
N1 C5 1.327(3) .
N1 C1 1.337(3) .
C1 C2 1.375(3) .
C1 C6 1.504(3) .
C2 C3 1.394(3) .
C2 H2 0.9300 .
C3 C4 1.392(3) .
C3 C3 1.490(5) 3_756
C4 C5 1.378(4) .
C4 H4 0.9300 .
C5 C7 1.511(3) .

loop_
_geom_torsion_atom_site_label_1
_geom_torsion_atom_site_label_2
_geom_torsion_atom_site_label_3
_geom_torsion_atom_site_label_4
_geom_torsion
_geom_torsion_site_symmetry_1
_geom_torsion_site_symmetry_4
O3 Mn1 O1W Mn1 158.54(7) 2_646 3_767
O2 Mn1 O1W Mn1 81.24(7) 3_757 3_767
N1 Mn1 O1W Mn1 -81.25(11) . 3_767
O4 Mn1 O1W Mn1 -112.92(7) . 3_767
O1W Mn1 O1W Mn1 0.0 3_767 3_767
O2 Mn1 O1W Mn1 45.59(12) . 3_767
O3 Mn1 O2 C6 103.44(18) 2_646 .
O2 Mn1 O2 C6 -177.5(2) 3_757 .
N1 Mn1 O2 C6 6.19(18) . .
O4 Mn1 O2 C6 7.0(2) . .
O1W Mn1 O2 C6 -95.48(18) 3_767 .
O1W Mn1 O2 C6 -140.64(17) . .
O3 Mn1 O2 Mn1 -79.02(7) 2_646 3_757
O2 Mn1 O2 Mn1 0.0 3_757 3_757
N1 Mn1 O2 Mn1 -176.27(9) . 3_757
O4 Mn1 O2 Mn1 -175.48(7) . 3_757
O1W Mn1 O2 Mn1 82.06(7) 3_767 3_757
O1W Mn1 O2 Mn1 36.90(12) . 3_757
O3 Mn1 O4 C7 -81.15(17) 2_646 .
O2 Mn1 O4 C7 -155.66(16) 3_757 .
N1 Mn1 O4 C7 16.60(17) . .
O1W Mn1 O4 C7 106.69(17) 3_767 .
O1W Mn1 O4 C7 176.10(18) . .
O2 Mn1 O4 C7 15.8(2) . .
O3 Mn1 N1 C5 81.20(19) 2_646 .
O2 Mn1 N1 C5 166.02(16) 3_757 .
O4 Mn1 N1 C5 -8.05(17) . .
O1W Mn1 N1 C5 -114.72(18) 3_767 .
O1W Mn1 N1 C5 -40.5(2) . .
O2 Mn1 N1 C5 171.4(2) . .
O3 Mn1 N1 C1 -92.6(2) 2_646 .
O2 Mn1 N1 C1 -7.7(2) 3_757 .
O4 Mn1 N1 C1 178.2(2) . .
O1W Mn1 N1 C1 71.5(2) 3_767 .
O1W Mn1 N1 C1 145.75(17) . .
O2 Mn1 N1 C1 -2.35(18) . .
C5 N1 C1 C2 1.2(4) . .
Mn1 N1 C1 C2 174.89(18) . .
C5 N1 C1 C6 -174.6(2) . .
Mn1 N1 C1 C6 -0.9(3) . .
N1 C1 C2 C3 -0.7(4) . .
C6 C1 C2 C3 174.7(2) . .
C1 C2 C3 C4 0.3(4) . .
C1 C2 C3 C3 -179.1(3) . 3_756
C2 C3 C4 C5 -0.6(4) . .
C3 C3 C4 C5 178.9(3) 3_756 .
C1 N1 C5 C4 -1.4(4) . .
Mn1 N1 C5 C4 -175.5(2) . .
C1 N1 C5 C7 174.7(2) . .
Mn1 N1 C5 C7 0.6(3) . .
C3 C4 C5 N1 1.1(4) . .
C3 C4 C5 C7 -174.6(2) . .
Mn1 O2 C6 O1 -2.9(4) 3_757 .
Mn1 O2 C6 O1 173.9(2) . .
Mn1 O2 C6 C1 174.55(15) 3_757 .
Mn1 O2 C6 C1 -8.6(3) . .
N1 C1 C6 O1 -175.9(3) . .
C2 C1 C6 O1 8.3(4) . .
N1 C1 C6 O2 6.4(3) . .
C2 C1 C6 O2 -169.4(2) . .
Mn1 O4 C7 O3 156.3(2) . .
Mn1 O4 C7 C5 -22.1(3) . .
Mn1 O3 C7 O4 -13.6(4) 2_656 .
Mn1 O3 C7 C5 164.84(18) 2_656 .
N1 C5 C7 O4 14.7(3) . .
C4 C5 C7 O4 -169.3(2) . .
N1 C5 C7 O3 -164.0(2) . .
C4 C5 C7 O3 12.0(4) . .
